data_4023963
loop_
_publ_author_name
'Izabella Jastrzebska'
'Jamie B. Scaglione'
'Gregory T. DeKoster'
'Nigam P. Rath'
'Douglas F. Covey'

_publ_section_title
;
 Palladium-Catalyzed Potassium Enoxyborate Alkylation of Enantiopure
 Hajos-Parrish Indenone To Construct Rearranged Steroid Ring Systems
;
_journal_name_full 'Journal of Organic Chemistry'
_journal_page_first 4837
_journal_page_last 4843
_journal_paper_doi 10.1021/jo070530e
_journal_volume 72
_journal_year 2007
_chemical_formula_sum 'C18 H26 O2'
_chemical_formula_weight 274.39
_chemical_name_systematic
; 
 ? 
;
_space_group_IT_number 4
_symmetry_cell_setting monoclinic
_symmetry_space_group_name_Hall 'P 2yb'
_symmetry_space_group_name_H-M 'P 1 21 1'
_atom_sites_solution_hydrogens geom
_atom_sites_solution_primary direct
_atom_sites_solution_secondary difmap
_audit_creation_method SHELXL-97
_cell_angle_alpha 90.00
_cell_angle_beta 100.592(3)
_cell_angle_gamma 90.00
_cell_formula_units_Z 2
_cell_length_a 9.6990(5)
_cell_length_b 6.4806(3)
_cell_length_c 11.9721(5)
_cell_measurement_reflns_used 5706
_cell_measurement_temperature 100(2)
_cell_measurement_theta_max 27.50
_cell_measurement_theta_min 2.99
_cell_volume 739.69(6)
_computing_cell_refinement 'Bruker APEXII'
_computing_data_collection 'Bruker APEXII'
_computing_data_reduction 'Bruker SAINT'
_computing_molecular_graphics 'Bruker-SHELXTL (Sheldrick, 2005)'
_computing_publication_material 'Bruker-SHELXTL (Sheldrick, 2005)'
_computing_structure_refinement 'Bruker-SHELXTL (Sheldrick, 2005)'
_computing_structure_solution 'Bruker-SHELXTL (Sheldrick, 2005)'
_diffrn_ambient_temperature 100(2)
_diffrn_measured_fraction_theta_full 0.999
_diffrn_measured_fraction_theta_max 0.999
_diffrn_measurement_device_type 'CCD area detector'
_diffrn_measurement_method 'phi and omega scans'
_diffrn_radiation_monochromator graphite
_diffrn_radiation_source 'fine-focus sealed tube'
_diffrn_radiation_type MoK\a
_diffrn_radiation_wavelength 0.71073
_diffrn_reflns_av_R_equivalents 0.0374
_diffrn_reflns_av_sigmaI/netI 0.0454
_diffrn_reflns_limit_h_max 12
_diffrn_reflns_limit_h_min -12
_diffrn_reflns_limit_k_max 7
_diffrn_reflns_limit_k_min -8
_diffrn_reflns_limit_l_max 15
_diffrn_reflns_limit_l_min -15
_diffrn_reflns_number 13823
_diffrn_reflns_theta_full 27.49
_diffrn_reflns_theta_max 27.49
_diffrn_reflns_theta_min 1.73
_exptl_absorpt_coefficient_mu 0.078
_exptl_absorpt_correction_T_max 0.9953
_exptl_absorpt_correction_T_min 0.9577
_exptl_absorpt_correction_type numerical
_exptl_absorpt_process_details 'sadabs v2006/1'
_exptl_crystal_colour colourless
_exptl_crystal_density_diffrn 1.232
_exptl_crystal_density_meas ?
_exptl_crystal_density_method 'not measured'
_exptl_crystal_description plate
_exptl_crystal_F_000 300
_exptl_crystal_size_max 0.56
_exptl_crystal_size_mid 0.09
_exptl_crystal_size_min 0.06
_refine_diff_density_max 0.170
_refine_diff_density_min -0.191
_refine_diff_density_rms 0.041
_refine_ls_abs_structure_details 'Flack H D (1983), Acta Cryst. A39, 876-881'
_refine_ls_abs_structure_Flack -0.5(10)
_refine_ls_extinction_method none
_refine_ls_goodness_of_fit_ref 1.038
_refine_ls_hydrogen_treatment mixed
_refine_ls_matrix_type full
_refine_ls_number_parameters 285
_refine_ls_number_reflns 3231
_refine_ls_number_restraints 1
_refine_ls_restrained_S_all 1.038
_refine_ls_R_factor_all 0.0514
_refine_ls_R_factor_gt 0.0392
_refine_ls_shift/su_max 0.001
_refine_ls_shift/su_mean 0.000
_refine_ls_structure_factor_coef Fsqd
_refine_ls_weighting_details 'calc w=1/[\s^2^(Fo^2^)+(0.0491P)^2^+0.0000P] where P=(Fo^2^+2Fc^2^)/3'
_refine_ls_weighting_scheme calc
_refine_ls_wR_factor_gt 0.0816
_refine_ls_wR_factor_ref 0.0869
_reflns_number_gt 2733
_reflns_number_total 3231
_reflns_threshold_expression >2sigma(I)
_cod_data_source_file jo070530esi20070314_014410.cif
_cod_data_source_block d2106
_cod_depositor_comments
;
The following automatic conversions were performed:
'_symmetry_cell_setting' value 'Monoclinic' changed to 'monoclinic'
according to '/home/saulius/struct/CIF-dictionaries/cif_core.dic'
dictionary named 'cif_core.dic' version 2.4.1 from 2010-06-29.

Automatic conversion script
Id: cif_fix_enum 1527 2010-12-29 10:47:43Z saulius 

The following automatic conversions were performed:

'_exptl_crystal_density_meas' value 'no' was changed to '?' - the
value is perceived as not measured.

Automatic conversion script
Id: cif_fix_values 3008 2015-01-20 13:52:24Z robertas 
;
_cod_original_sg_symbol_H-M 'P 21'
_cod_database_code 4023963

loop_
_symmetry_equiv_pos_as_xyz
'x, y, z'
'-x, y+1/2, -z'

loop_
_atom_site_label
_atom_site_type_symbol
_atom_site_fract_x
_atom_site_fract_y
_atom_site_fract_z
_atom_site_U_iso_or_equiv
_atom_site_adp_type
_atom_site_occupancy
_atom_site_symmetry_multiplicity
_atom_site_calc_flag
_atom_site_refinement_flags
_atom_site_disorder_assembly
_atom_site_disorder_group
O3 O 0.22124(11) 0.03631(18) -0.49743(8) 0.0221(3) Uani 1 1 d . . .
O17 O 0.22186(12) 0.7165(2) 0.34389(10) 0.0284(3) Uani 1 1 d . . .
C1 C 0.13115(18) 0.4668(3) -0.33476(13) 0.0198(4) Uani 1 1 d . . .
C2 C 0.09388(17) 0.3135(3) -0.43181(13) 0.0193(4) Uani 1 1 d . . .
C3 C 0.19148(15) 0.1312(3) -0.41656(13) 0.0169(3) Uani 1 1 d . . .
C4 C 0.24544(16) 0.0662(3) -0.29908(12) 0.0182(4) Uani 1 1 d . . .
C5 C 0.21622(15) 0.1657(2) -0.20817(12) 0.0161(3) Uani 1 1 d . . .
C6 C 0.26010(18) 0.0780(3) -0.09002(13) 0.0185(4) Uani 1 1 d . . .
C7 C 0.31368(16) 0.2392(2) 0.00092(12) 0.0145(3) Uani 1 1 d . . .
C8 C 0.35594(17) 0.1414(3) 0.11908(12) 0.0181(4) Uani 1 1 d . . .
C9 C 0.18659(17) 0.5139(3) -0.12159(13) 0.0179(3) Uani 1 1 d . . .
C10 C 0.13298(16) 0.3647(2) -0.21985(12) 0.0153(3) Uani 1 1 d . . .
C11 C 0.20354(16) 0.4117(2) -0.00521(12) 0.0152(3) Uani 1 1 d . . .
C12 C 0.23813(17) 0.5686(3) 0.09220(13) 0.0180(4) Uani 1 1 d . . .
C13 C 0.26953(15) 0.4607(3) 0.20766(11) 0.0157(4) Uani 1 1 d . . .
C14 C 0.39138(16) 0.3106(3) 0.20824(12) 0.0159(3) Uani 1 1 d . . .
C15 C 0.43637(17) 0.2515(3) 0.33363(13) 0.0197(4) Uani 1 1 d . . .
C16 C 0.40861(17) 0.4504(3) 0.39849(14) 0.0215(4) Uani 1 1 d . . .
C17 C 0.33089(16) 0.6006(3) 0.30837(13) 0.0196(4) Uani 1 1 d . . .
C18 C 0.13871(17) 0.3521(3) 0.23402(14) 0.0201(4) Uani 1 1 d . . .
H1A H 0.0674(16) 0.577(3) -0.3436(13) 0.016(4) Uiso 1 1 d . . .
H1B H 0.2261(17) 0.524(3) -0.3371(13) 0.019(4) Uiso 1 1 d . . .
H2A H 0.0981(17) 0.373(3) -0.5087(15) 0.032(5) Uiso 1 1 d . . .
H2B H -0.0034(19) 0.256(3) -0.4348(13) 0.030(5) Uiso 1 1 d . . .
H4 H 0.3004(16) -0.059(3) -0.2893(12) 0.017(4) Uiso 1 1 d . . .
H6A H 0.3340(18) -0.033(3) -0.0884(14) 0.032(5) Uiso 1 1 d . . .
H6B H 0.1764(17) 0.016(3) -0.0686(13) 0.021(4) Uiso 1 1 d . . .
H7 H 0.4013(16) 0.300(3) -0.0164(11) 0.011(4) Uiso 1 1 d . . .
H8A H 0.4396(17) 0.050(3) 0.1204(13) 0.025(5) Uiso 1 1 d . . .
H8B H 0.2787(16) 0.054(3) 0.1368(12) 0.017(4) Uiso 1 1 d . . .
H9A H 0.1233(16) 0.637(3) -0.1296(12) 0.016(4) Uiso 1 1 d . . .
H9B H 0.2804(17) 0.566(3) -0.1327(13) 0.017(4) Uiso 1 1 d . . .
H10 H 0.0333(17) 0.322(3) -0.2141(12) 0.019(4) Uiso 1 1 d . . .
H11 H 0.1098(17) 0.345(3) -0.0012(12) 0.016(4) Uiso 1 1 d . . .
H12A H 0.1616(18) 0.667(3) 0.0856(13) 0.025(5) Uiso 1 1 d . . .
H12B H 0.3233(18) 0.650(3) 0.0797(14) 0.031(5) Uiso 1 1 d . . .
H14 H 0.4710(16) 0.395(3) 0.1855(12) 0.014(4) Uiso 1 1 d . . .
H15A H 0.5387(18) 0.208(3) 0.3509(13) 0.028(5) Uiso 1 1 d . . .
H15B H 0.3763(16) 0.136(3) 0.3571(13) 0.019(4) Uiso 1 1 d . . .
H16A H 0.4976(17) 0.515(3) 0.4388(12) 0.022(4) Uiso 1 1 d . . .
H16B H 0.3501(17) 0.421(3) 0.4589(14) 0.024(4) Uiso 1 1 d . . .
H17 H 0.259(2) 0.792(4) 0.3998(18) 0.056(7) Uiso 1 1 d . . .
H17A H 0.3994(15) 0.698(3) 0.2836(11) 0.012(4) Uiso 1 1 d . . .
H18A H 0.0625(16) 0.450(3) 0.2368(12) 0.015(4) Uiso 1 1 d . . .
H18B H 0.1580(16) 0.281(3) 0.3086(14) 0.023(5) Uiso 1 1 d . . .
H18C H 0.1004(16) 0.245(3) 0.1765(13) 0.021(4) Uiso 1 1 d . . .

loop_
_atom_site_aniso_label
_atom_site_aniso_U_11
_atom_site_aniso_U_22
_atom_site_aniso_U_33
_atom_site_aniso_U_23
_atom_site_aniso_U_13
_atom_site_aniso_U_12
O3 0.0253(6) 0.0249(7) 0.0169(6) -0.0072(5) 0.0061(4) -0.0007(5)
O17 0.0270(7) 0.0319(8) 0.0256(7) -0.0164(6) 0.0028(5) 0.0043(6)
C1 0.0247(9) 0.0180(9) 0.0163(8) 0.0001(7) 0.0026(7) 0.0053(8)
C2 0.0219(8) 0.0230(10) 0.0128(8) -0.0007(7) 0.0023(6) 0.0020(7)
C3 0.0157(8) 0.0172(9) 0.0183(8) -0.0024(7) 0.0041(6) -0.0047(7)
C4 0.0182(8) 0.0175(9) 0.0182(8) -0.0024(7) 0.0015(6) 0.0031(7)
C5 0.0167(8) 0.0138(8) 0.0171(8) -0.0010(7) 0.0014(6) -0.0022(6)
C6 0.0231(9) 0.0162(9) 0.0160(8) -0.0019(7) 0.0033(6) 0.0019(7)
C7 0.0178(8) 0.0123(8) 0.0135(7) -0.0006(6) 0.0033(6) 0.0006(6)
C8 0.0213(9) 0.0161(9) 0.0167(8) -0.0009(7) 0.0029(6) 0.0030(8)
C9 0.0212(8) 0.0150(9) 0.0166(8) -0.0026(7) 0.0010(6) 0.0042(7)
C10 0.0191(8) 0.0132(8) 0.0135(8) -0.0030(6) 0.0026(6) 0.0011(6)
C11 0.0188(8) 0.0127(8) 0.0139(8) -0.0042(7) 0.0025(6) 0.0007(7)
C12 0.0194(8) 0.0163(9) 0.0178(8) -0.0060(7) 0.0024(6) 0.0002(7)
C13 0.0180(8) 0.0169(9) 0.0117(8) -0.0028(7) 0.0014(6) -0.0006(7)
C14 0.0170(7) 0.0177(9) 0.0130(7) -0.0003(7) 0.0025(6) -0.0012(7)
C15 0.0202(9) 0.0254(10) 0.0136(8) 0.0016(7) 0.0037(6) -0.0014(7)
C16 0.0203(8) 0.0290(10) 0.0151(8) -0.0050(8) 0.0031(7) -0.0062(8)
C17 0.0181(8) 0.0231(10) 0.0184(8) -0.0076(7) 0.0052(6) -0.0025(7)
C18 0.0174(8) 0.0245(10) 0.0182(9) -0.0048(8) 0.0024(6) -0.0017(7)

loop_
_atom_type_symbol
_atom_type_description
_atom_type_scat_dispersion_real
_atom_type_scat_dispersion_imag
_atom_type_scat_source
C C 0.0033 0.0016 'International Tables Vol C Tables 4.2.6.8 and 6.1.1.4'
H H 0.0000 0.0000 'International Tables Vol C Tables 4.2.6.8 and 6.1.1.4'
O O 0.0106 0.0060 'International Tables Vol C Tables 4.2.6.8 and 6.1.1.4'

loop_
_geom_angle_atom_site_label_1
_geom_angle_atom_site_label_2
_geom_angle_atom_site_label_3
_geom_angle
_geom_angle_site_symmetry_1
_geom_angle_site_symmetry_3
_geom_angle_publ_flag
C17 O17 H17 107.9(15) . . ?
C2 C1 C10 111.57(15) . . ?
C2 C1 H1A 110.5(10) . . ?
C10 C1 H1A 109.3(10) . . ?
C2 C1 H1B 108.1(10) . . ?
C10 C1 H1B 109.2(9) . . ?
H1A C1 H1B 108.0(15) . . ?
C3 C2 C1 111.38(12) . . ?
C3 C2 H2A 106.3(11) . . ?
C1 C2 H2A 113.9(11) . . ?
C3 C2 H2B 106.2(11) . . ?
C1 C2 H2B 110.9(10) . . ?
H2A C2 H2B 107.7(13) . . ?
O3 C3 C4 121.22(15) . . ?
O3 C3 C2 122.20(14) . . ?
C4 C3 C2 116.54(14) . . ?
C5 C4 C3 123.28(16) . . ?
C5 C4 H4 120.0(9) . . ?
C3 C4 H4 116.6(9) . . ?
C4 C5 C6 120.97(15) . . ?
C4 C5 C10 121.57(14) . . ?
C6 C5 C10 117.41(13) . . ?
C5 C6 C7 114.22(14) . . ?
C5 C6 H6A 111.2(10) . . ?
C7 C6 H6A 108.9(10) . . ?
C5 C6 H6B 107.1(9) . . ?
C7 C6 H6B 106.5(10) . . ?
H6A C6 H6B 108.7(15) . . ?
C6 C7 C8 111.87(13) . . ?
C6 C7 C11 108.67(12) . . ?
C8 C7 C11 114.16(12) . . ?
C6 C7 H7 108.4(9) . . ?
C8 C7 H7 105.2(8) . . ?
C11 C7 H7 108.3(10) . . ?
C14 C8 C7 109.63(13) . . ?
C14 C8 H8A 109.5(10) . . ?
C7 C8 H8A 109.7(9) . . ?
C14 C8 H8B 109.9(9) . . ?
C7 C8 H8B 110.4(9) . . ?
H8A C8 H8B 107.7(15) . . ?
C11 C9 C10 113.02(14) . . ?
C11 C9 H9A 113.2(9) . . ?
C10 C9 H9A 108.2(9) . . ?
C11 C9 H9B 108.7(9) . . ?
C10 C9 H9B 107.3(9) . . ?
H9A C9 H9B 106.0(14) . . ?
C5 C10 C1 111.76(12) . . ?
C5 C10 C9 111.42(12) . . ?
C1 C10 C9 111.35(14) . . ?
C5 C10 H10 105.0(11) . . ?
C1 C10 H10 109.0(9) . . ?
C9 C10 H10 108.1(9) . . ?
C9 C11 C12 112.21(13) . . ?
C9 C11 C7 108.46(12) . . ?
C12 C11 C7 113.06(12) . . ?
C9 C11 H11 106.3(8) . . ?
C12 C11 H11 108.5(9) . . ?
C7 C11 H11 108.1(10) . . ?
C13 C12 C11 111.26(13) . . ?
C13 C12 H12A 113.3(9) . . ?
C11 C12 H12A 108.4(10) . . ?
C13 C12 H12B 109.8(10) . . ?
C11 C12 H12B 107.6(10) . . ?
H12A C12 H12B 106.1(15) . . ?
C12 C13 C14 108.69(12) . . ?
C12 C13 C18 111.17(12) . . ?
C14 C13 C18 112.02(14) . . ?
C12 C13 C17 115.03(13) . . ?
C14 C13 C17 100.60(11) . . ?
C18 C13 C17 108.95(12) . . ?
C8 C14 C13 112.30(12) . . ?
C8 C14 C15 119.53(14) . . ?
C13 C14 C15 104.13(12) . . ?
C8 C14 H14 106.3(9) . . ?
C13 C14 H14 106.3(9) . . ?
C15 C14 H14 107.5(8) . . ?
C14 C15 C16 103.75(14) . . ?
C14 C15 H15A 111.1(9) . . ?
C16 C15 H15A 112.3(11) . . ?
C14 C15 H15B 112.3(9) . . ?
C16 C15 H15B 108.1(9) . . ?
H15A C15 H15B 109.2(14) . . ?
C17 C16 C15 106.33(12) . . ?
C17 C16 H16A 109.8(11) . . ?
C15 C16 H16A 112.1(10) . . ?
C17 C16 H16B 110.6(10) . . ?
C15 C16 H16B 111.7(10) . . ?
H16A C16 H16B 106.3(12) . . ?
O17 C17 C13 110.08(12) . . ?
O17 C17 C16 114.71(13) . . ?
C13 C17 C16 104.20(13) . . ?
O17 C17 H17A 109.0(9) . . ?
C13 C17 H17A 108.8(8) . . ?
C16 C17 H17A 109.9(9) . . ?
C13 C18 H18A 111.7(10) . . ?
C13 C18 H18B 111.8(9) . . ?
H18A C18 H18B 106.7(13) . . ?
C13 C18 H18C 113.2(9) . . ?
H18A C18 H18C 106.5(12) . . ?
H18B C18 H18C 106.6(15) . . ?

loop_
_geom_bond_atom_site_label_1
_geom_bond_atom_site_label_2
_geom_bond_distance
_geom_bond_site_symmetry_2
_geom_bond_publ_flag
O3 C3 1.2254(18) . ?
O17 C17 1.4243(19) . ?
O17 H17 0.85(2) . ?
C1 C2 1.521(2) . ?
C1 C10 1.524(2) . ?
C1 H1A 0.935(18) . ?
C1 H1B 0.997(17) . ?
C2 C3 1.504(2) . ?
C2 H2A 1.006(18) . ?
C2 H2B 1.008(18) . ?
C3 C4 1.469(2) . ?
C4 C5 1.339(2) . ?
C4 H4 0.968(18) . ?
C5 C6 1.511(2) . ?
C5 C10 1.515(2) . ?
C6 C7 1.529(2) . ?
C6 H6A 1.012(19) . ?
C6 H6B 0.982(17) . ?
C7 C8 1.535(2) . ?
C7 C11 1.539(2) . ?
C7 H7 0.993(16) . ?
C8 C14 1.525(2) . ?
C8 H8A 1.001(18) . ?
C8 H8B 0.992(17) . ?
C9 C11 1.524(2) . ?
C9 C10 1.537(2) . ?
C9 H9A 0.998(18) . ?
C9 H9B 1.002(16) . ?
C10 H10 1.020(16) . ?
C11 C12 1.537(2) . ?
C11 H11 1.015(16) . ?
C12 C13 1.529(2) . ?
C12 H12A 0.971(19) . ?
C12 H12B 1.015(18) . ?
C13 C14 1.530(2) . ?
C13 C18 1.534(2) . ?
C13 C17 1.538(2) . ?
C14 C15 1.533(2) . ?
C14 H14 1.022(16) . ?
C15 C16 1.554(2) . ?
C15 H15A 1.015(17) . ?
C15 H15B 1.019(17) . ?
C16 C17 1.543(2) . ?
C16 H16A 1.001(17) . ?
C16 H16B 1.016(17) . ?
C17 H17A 1.001(16) . ?
C18 H18A 0.978(17) . ?
C18 H18B 0.990(17) . ?
C18 H18C 1.000(18) . ?

loop_
_geom_torsion_atom_site_label_1
_geom_torsion_atom_site_label_2
_geom_torsion_atom_site_label_3
_geom_torsion_atom_site_label_4
_geom_torsion
_geom_torsion_site_symmetry_1
_geom_torsion_site_symmetry_2
_geom_torsion_site_symmetry_3
_geom_torsion_site_symmetry_4
_geom_torsion_publ_flag
C10 C1 C2 C3 -55.75(18) . . . . ?
C1 C2 C3 O3 -149.61(15) . . . . ?
C1 C2 C3 C4 32.9(2) . . . . ?
O3 C3 C4 C5 179.69(15) . . . . ?
C2 C3 C4 C5 -2.8(2) . . . . ?
C3 C4 C5 C6 172.64(14) . . . . ?
C3 C4 C5 C10 -4.7(2) . . . . ?
C4 C5 C6 C7 140.26(15) . . . . ?
C10 C5 C6 C7 -42.28(19) . . . . ?
C5 C6 C7 C8 179.72(13) . . . . ?
C5 C6 C7 C11 52.77(18) . . . . ?
C6 C7 C8 C14 -173.14(13) . . . . ?
C11 C7 C8 C14 -49.22(17) . . . . ?
C4 C5 C10 C1 -18.6(2) . . . . ?
C6 C5 C10 C1 163.93(14) . . . . ?
C4 C5 C10 C9 -143.91(15) . . . . ?
C6 C5 C10 C9 38.64(18) . . . . ?
C2 C1 C10 C5 48.31(17) . . . . ?
C2 C1 C10 C9 173.64(13) . . . . ?
C11 C9 C10 C5 -48.89(17) . . . . ?
C11 C9 C10 C1 -174.41(13) . . . . ?
C10 C9 C11 C12 -172.38(12) . . . . ?
C10 C9 C11 C7 62.00(16) . . . . ?
C6 C7 C11 C9 -62.06(16) . . . . ?
C8 C7 C11 C9 172.32(13) . . . . ?
C6 C7 C11 C12 172.83(13) . . . . ?
C8 C7 C11 C12 47.21(18) . . . . ?
C9 C11 C12 C13 -174.14(12) . . . . ?
C7 C11 C12 C13 -51.08(17) . . . . ?
C11 C12 C13 C14 57.62(15) . . . . ?
C11 C12 C13 C18 -66.11(17) . . . . ?
C11 C12 C13 C17 169.47(13) . . . . ?
C7 C8 C14 C13 57.41(17) . . . . ?
C7 C8 C14 C15 179.79(13) . . . . ?
C12 C13 C14 C8 -62.30(16) . . . . ?
C18 C13 C14 C8 60.93(16) . . . . ?
C17 C13 C14 C8 176.52(13) . . . . ?
C12 C13 C14 C15 166.97(13) . . . . ?
C18 C13 C14 C15 -69.81(15) . . . . ?
C17 C13 C14 C15 45.79(15) . . . . ?
C8 C14 C15 C16 -159.54(14) . . . . ?
C13 C14 C15 C16 -33.22(15) . . . . ?
C14 C15 C16 C17 7.65(16) . . . . ?
C12 C13 C17 O17 79.71(16) . . . . ?
C14 C13 C17 O17 -163.74(13) . . . . ?
C18 C13 C17 O17 -45.87(17) . . . . ?
C12 C13 C17 C16 -156.82(13) . . . . ?
C14 C13 C17 C16 -40.26(14) . . . . ?
C18 C13 C17 C16 77.61(15) . . . . ?
C15 C16 C17 O17 140.80(14) . . . . ?
C15 C16 C17 C13 20.39(15) . . . . ?

loop_
_cod_related_entry_id
_cod_related_entry_database
_cod_related_entry_code
1 ChemSpider 20563063
